data_4102335
loop_
_publ_author_name
'Pan\<ce Naumov'
'Janusz Kowalik'
'Kyril M. Solntsev'
'Anthony Baldridge'
'Jong-Seok Moon'
'Christine Kranz'
'Laren M. Tolbert'

_publ_section_title
;
 Topochemistry and Photomechanical Effects in Crystals of Green
 Fluorescent Protein-like Chromophores: Effects of Hydrogen Bonding and
 Crystal Packing
;
_journal_name_full 'Journal of the American Chemical Society'
_journal_page_first 5845
_journal_page_last 5857
_journal_paper_doi 10.1021/ja100844m
_journal_volume 132
_journal_year 2010
_chemical_formula_moiety 'C12 H12 N2 O2'
_chemical_formula_sum 'C12 H12 N2 O2'
_chemical_formula_weight 216.24
_chemical_name_systematic
;
 ?
;
_space_group_IT_number 2
_symmetry_cell_setting triclinic
_symmetry_space_group_name_Hall '-P 1'
_symmetry_space_group_name_H-M 'P -1'
_atom_sites_solution_hydrogens geom
_atom_sites_solution_primary direct
_atom_sites_solution_secondary difmap
_audit_creation_method SHELXL-97
_cell_angle_alpha 96.512(2)
_cell_angle_beta 106.279(2)
_cell_angle_gamma 118.9880(10)
_cell_formula_units_Z 4
_cell_length_a 10.2568(3)
_cell_length_b 10.4700(3)
_cell_length_c 12.1996(5)
_cell_measurement_temperature 293(2)
_cell_measurement_theta_max 50.0
_cell_measurement_theta_min 2.0
_cell_volume 1050.44(7)
_computing_cell_refinement 'APEX2 software (Bruker, 2007)'
_computing_data_collection 'APEX2 software (Bruker, 2007)'
_computing_data_reduction 'SAINT (Bruker, 2007)'
_computing_molecular_graphics 'DIAMOND (Brandenburg, 2005)'
_computing_publication_material 'WinGX (Farrugia, 1999)'
_computing_structure_refinement 'SHELXL-97 (Sheldrick, 2008)'
_computing_structure_solution 'SHELXS-97 (Sheldrick, 2008)'
_diffrn_ambient_temperature 293(2)
_diffrn_measured_fraction_theta_full 0.998
_diffrn_measured_fraction_theta_max 0.998
_diffrn_measurement_device_type 'Bruker SMART APEX2 diffractometer'
_diffrn_measurement_method '\w scans'
_diffrn_radiation_monochromator 'multilayer confocal TXS mirror'
_diffrn_radiation_source 'rotating anode'
_diffrn_radiation_type MoK\a
_diffrn_radiation_wavelength 0.71073
_diffrn_reflns_av_R_equivalents 0.0257
_diffrn_reflns_av_sigmaI/netI 0.0221
_diffrn_reflns_limit_h_max 12
_diffrn_reflns_limit_h_min -12
_diffrn_reflns_limit_k_max 12
_diffrn_reflns_limit_k_min -12
_diffrn_reflns_limit_l_max 14
_diffrn_reflns_limit_l_min -14
_diffrn_reflns_number 18009
_diffrn_reflns_theta_full 25.00
_diffrn_reflns_theta_max 25.00
_diffrn_reflns_theta_min 2.30
_exptl_absorpt_coefficient_mu 0.095
_exptl_absorpt_correction_T_max 0.9896
_exptl_absorpt_correction_T_min 0.9840
_exptl_absorpt_correction_type sphere
_exptl_absorpt_process_details 'SADABS (Sheldrick, 1996)'
_exptl_crystal_colour 'pale yellow'
_exptl_crystal_density_diffrn 1.367
_exptl_crystal_density_method 'not measured'
_exptl_crystal_description block
_exptl_crystal_F_000 456
_exptl_crystal_size_max 0.17
_exptl_crystal_size_mid 0.12
_exptl_crystal_size_min 0.11
_refine_diff_density_max 0.552
_refine_diff_density_min -0.254
_refine_diff_density_rms 0.115
_refine_ls_extinction_method none
_refine_ls_goodness_of_fit_ref 1.111
_refine_ls_hydrogen_treatment mixed
_refine_ls_matrix_type full
_refine_ls_number_parameters 303
_refine_ls_number_reflns 3702
_refine_ls_number_restraints 0
_refine_ls_restrained_S_all 1.111
_refine_ls_R_factor_all 0.0563
_refine_ls_R_factor_gt 0.0489
_refine_ls_shift/su_max 0.002
_refine_ls_shift/su_mean 0.000
_refine_ls_structure_factor_coef Fsqd
_refine_ls_weighting_details 'calc w=1/[\s^2^(Fo^2^)+(0.0803P)^2^+0.2379P] where P=(Fo^2^+2Fc^2^)/3'
_refine_ls_weighting_scheme calc
_refine_ls_wR_factor_gt 0.1343
_refine_ls_wR_factor_ref 0.1406
_reflns_number_gt 3136
_reflns_number_total 3702
_reflns_threshold_expression >2sigma(I)
_cod_data_source_file ja100844m_si_012.cif
_cod_data_source_block T2-B
_cod_original_cell_volume 1050.44(6)
_cod_database_code 4102335

loop_
_symmetry_equiv_pos_as_xyz
'x, y, z'
'-x, -y, -z'

loop_
_atom_site_label
_atom_site_type_symbol
_atom_site_fract_x
_atom_site_fract_y
_atom_site_fract_z
_atom_site_U_iso_or_equiv
_atom_site_adp_type
_atom_site_occupancy
_atom_site_symmetry_multiplicity
_atom_site_calc_flag
_atom_site_refinement_flags
N26 N 0.46797(17) 0.14671(16) 0.11239(12) 0.0400(3) Uani 1 1 d .
C24 C 0.37045(19) -0.03910(18) 0.19736(14) 0.0392(4) Uani 1 1 d .
C17 C 0.24512(19) -0.26026(19) 0.28162(15) 0.0385(4) Uani 1 1 d .
C23 C 0.3576(2) -0.10535(19) 0.28537(15) 0.0407(4) Uani 1 1 d .
C005 C 0.49434(19) 0.12372(19) 0.22233(15) 0.0396(4) Uani 1 1 d .
C18 C 0.2687(2) -0.29694(19) 0.38887(15) 0.0420(4) Uani 1 1 d .
H18 H 0.3532 -0.2224 0.4586 0.050 Uiso 1 1 calc R
O32 O 0.59963(16) 0.22028(15) 0.31729(11) 0.0559(4) Uani 1 1 d .
N28 N 0.27941(17) -0.10175(16) 0.07374(12) 0.0430(4) Uani 1 1 d .
C27 C 0.33882(19) 0.00905(19) 0.02858(14) 0.0396(4) Uani 1 1 d .
C19 C 0.1683(2) -0.4424(2) 0.39290(16) 0.0471(4) Uani 1 1 d .
C22 C 0.1189(2) -0.3735(2) 0.17735(15) 0.0436(4) Uani 1 1 d .
H22 H 0.1017 -0.3513 0.1049 0.052 Uiso 1 1 calc R
C21 C 0.0200(2) -0.5183(2) 0.18225(16) 0.0489(4) Uani 1 1 d .
H21 H -0.0639 -0.5937 0.1126 0.059 Uiso 1 1 calc R
C20 C 0.0433(2) -0.5536(2) 0.28917(17) 0.0516(5) Uani 1 1 d .
H20 H -0.0249 -0.6517 0.2912 0.062 Uiso 1 1 calc R
O31 O 0.1896(2) -0.48350(15) 0.49559(12) 0.0727(5) Uani 1 1 d .
H31 H 0.2557 -0.4067 0.5528 0.109 Uiso 1 1 calc R
C29 C 0.5617(2) 0.2916(2) 0.09078(18) 0.0515(5) Uani 1 1 d .
H29A H 0.6464 0.3659 0.1648 0.077 Uiso 1 1 calc R
H29B H 0.4925 0.3263 0.0576 0.077 Uiso 1 1 calc R
H29C H 0.6081 0.2781 0.0356 0.077 Uiso 1 1 calc R
C30 C 0.2792(2) -0.0016(2) -0.09941(16) 0.0542(5) Uani 1 1 d .
H30A H 0.1997 -0.1064 -0.1454 0.081 Uiso 1 1 calc R
H30B H 0.3678 0.0371 -0.1253 0.081 Uiso 1 1 calc R
H30C H 0.2315 0.0578 -0.1107 0.081 Uiso 1 1 calc R
H7 H 0.386(2) 0.319(2) 0.4270(18) 0.050(5) Uiso 1 1 d .
H23 H 0.439(2) -0.039(2) 0.3660(18) 0.046(5) Uiso 1 1 d .
C2 C 0.3874(2) 0.45099(19) 0.26452(15) 0.0411(4) Uani 1 1 d .
H2 H 0.4665 0.5152 0.3397 0.049 Uiso 1 1 calc R
N10 N 0.11772(17) -0.06660(16) 0.46636(13) 0.0416(3) Uani 1 1 d .
C8 C 0.2019(2) 0.11031(19) 0.37125(15) 0.0397(4) Uani 1 1 d .
O15 O 0.47796(16) 0.65923(14) 0.17861(11) 0.0542(4) Uani 1 1 d .
H15 H 0.5317 0.7079 0.2495 0.081 Uiso 1 1 calc R
C11 C 0.01628(19) -0.12159(19) 0.34612(15) 0.0397(4) Uani 1 1 d .
C3 C 0.3771(2) 0.50930(19) 0.16826(16) 0.0426(4) Uani 1 1 d .
C7 C 0.2953(2) 0.2457(2) 0.35598(16) 0.0418(4) Uani 1 1 d .
C1 C 0.2805(2) 0.29678(19) 0.25000(15) 0.0399(4) Uani 1 1 d .
C031 C 0.2381(2) 0.08154(19) 0.48835(15) 0.0413(4) Uani 1 1 d .
N12 N 0.06015(17) -0.02307(16) 0.28774(12) 0.0424(3) Uani 1 1 d .
O16 O 0.34813(17) 0.16585(16) 0.58517(12) 0.0605(4) Uani 1 1 d .
C6 C 0.1647(2) 0.2011(2) 0.13634(16) 0.0456(4) Uani 1 1 d .
H6 H 0.0934 0.0979 0.1250 0.055 Uiso 1 1 calc R
C4 C 0.2612(2) 0.4130(2) 0.05625(15) 0.0476(4) Uani 1 1 d .
H4 H 0.2537 0.4514 -0.0088 0.057 Uiso 1 1 calc R
C5 C 0.1564(2) 0.2599(2) 0.04086(16) 0.0506(4) Uani 1 1 d .
H5 H 0.0792 0.1956 -0.0348 0.061 Uiso 1 1 calc R
C13 C 0.1043(2) -0.1475(2) 0.55614(17) 0.0514(5) Uani 1 1 d .
H13A H 0.2104 -0.1137 0.6110 0.077 Uiso 1 1 calc R
H13B H 0.0458 -0.2554 0.5177 0.077 Uiso 1 1 calc R
H13C H 0.0478 -0.1267 0.5990 0.077 Uiso 1 1 calc R
C14 C -0.1273(2) -0.2800(2) 0.29498(18) 0.0542(5) Uani 1 1 d .
H14A H -0.1906 -0.2943 0.2146 0.081 Uiso 1 1 calc R
H14B H -0.1913 -0.2978 0.3425 0.081 Uiso 1 1 calc R
H14C H -0.0932 -0.3507 0.2947 0.081 Uiso 1 1 calc R

loop_
_atom_site_aniso_label
_atom_site_aniso_U_11
_atom_site_aniso_U_22
_atom_site_aniso_U_33
_atom_site_aniso_U_23
_atom_site_aniso_U_13
_atom_site_aniso_U_12
N26 0.0415(7) 0.0362(7) 0.0365(7) 0.0130(6) 0.0141(6) 0.0169(6)
C24 0.0406(8) 0.0359(9) 0.0354(8) 0.0100(7) 0.0139(7) 0.0173(7)
C17 0.0403(8) 0.0360(8) 0.0369(8) 0.0108(7) 0.0172(7) 0.0178(7)
C23 0.0406(8) 0.0366(9) 0.0348(9) 0.0069(7) 0.0121(7) 0.0159(7)
C005 0.0383(8) 0.0366(8) 0.0358(9) 0.0094(7) 0.0114(7) 0.0165(7)
C18 0.0447(9) 0.0340(8) 0.0325(8) 0.0051(7) 0.0113(7) 0.0139(7)
O32 0.0556(8) 0.0408(7) 0.0374(7) 0.0064(6) 0.0041(6) 0.0109(6)
N28 0.0424(7) 0.0379(8) 0.0339(7) 0.0085(6) 0.0094(6) 0.0148(6)
C27 0.0386(8) 0.0386(9) 0.0347(8) 0.0090(7) 0.0109(7) 0.0181(7)
C19 0.0565(10) 0.0369(9) 0.0374(9) 0.0121(7) 0.0174(8) 0.0182(8)
C22 0.0441(9) 0.0439(9) 0.0338(9) 0.0107(7) 0.0141(7) 0.0180(8)
C21 0.0446(9) 0.0408(9) 0.0380(9) 0.0031(7) 0.0110(8) 0.0112(8)
C20 0.0544(10) 0.0321(9) 0.0449(10) 0.0078(7) 0.0173(8) 0.0089(8)
O31 0.0921(11) 0.0386(7) 0.0403(7) 0.0148(6) 0.0112(7) 0.0095(7)
C29 0.0517(10) 0.0404(9) 0.0512(11) 0.0191(8) 0.0188(9) 0.0165(8)
C30 0.0588(11) 0.0536(11) 0.0348(9) 0.0126(8) 0.0105(8) 0.0238(9)
C2 0.0395(8) 0.0363(9) 0.0339(8) 0.0048(7) 0.0089(7) 0.0151(7)
N10 0.0454(8) 0.0371(8) 0.0389(8) 0.0129(6) 0.0156(6) 0.0200(6)
C8 0.0423(8) 0.0355(8) 0.0371(9) 0.0096(7) 0.0131(7) 0.0194(7)
O15 0.0579(8) 0.0376(7) 0.0400(7) 0.0124(5) 0.0125(6) 0.0101(6)
C11 0.0397(8) 0.0374(9) 0.0383(9) 0.0082(7) 0.0130(7) 0.0201(7)
C3 0.0436(9) 0.0365(9) 0.0411(9) 0.0116(7) 0.0155(7) 0.0175(7)
C7 0.0421(9) 0.0367(9) 0.0365(9) 0.0059(7) 0.0107(7) 0.0176(7)
C1 0.0413(8) 0.0357(8) 0.0398(9) 0.0111(7) 0.0150(7) 0.0192(7)
C031 0.0427(9) 0.0375(9) 0.0373(9) 0.0072(7) 0.0126(7) 0.0195(7)
N12 0.0434(8) 0.0362(7) 0.0372(7) 0.0087(6) 0.0102(6) 0.0175(6)
O16 0.0581(8) 0.0513(8) 0.0385(7) 0.0073(6) 0.0047(6) 0.0148(7)
C6 0.0462(9) 0.0338(9) 0.0425(9) 0.0076(7) 0.0123(8) 0.0151(7)
C4 0.0527(10) 0.0440(10) 0.0350(9) 0.0127(7) 0.0120(8) 0.0211(8)
C5 0.0522(10) 0.0438(10) 0.0368(9) 0.0053(7) 0.0074(8) 0.0193(8)
C13 0.0600(11) 0.0500(11) 0.0455(10) 0.0219(8) 0.0223(9) 0.0280(9)
C14 0.0493(10) 0.0403(10) 0.0517(11) 0.0081(8) 0.0141(9) 0.0136(8)

loop_
_atom_type_symbol
_atom_type_description
_atom_type_scat_dispersion_real
_atom_type_scat_dispersion_imag
_atom_type_scat_source
C C 0.0033 0.0016 'International Tables Vol C Tables 4.2.6.8 and 6.1.1.4'
H H 0.0000 0.0000 'International Tables Vol C Tables 4.2.6.8 and 6.1.1.4'
N N 0.0061 0.0033 'International Tables Vol C Tables 4.2.6.8 and 6.1.1.4'
O O 0.0106 0.0060 'International Tables Vol C Tables 4.2.6.8 and 6.1.1.4'

loop_
_geom_angle_atom_site_label_1
_geom_angle_atom_site_label_2
_geom_angle_atom_site_label_3
_geom_angle
C005 N26 C27 107.84(13)
C005 N26 C29 124.53(15)
C27 N26 C29 127.63(14)
C23 C24 N28 129.87(15)
C23 C24 C005 121.62(15)
N28 C24 C005 108.51(13)
C18 C17 C22 118.97(15)
C18 C17 C23 117.19(15)
C22 C17 C23 123.82(15)
C24 C23 C17 130.83(16)
O32 C005 N26 125.82(16)
O32 C005 C24 130.25(16)
N26 C005 C24 103.93(14)
C19 C18 C17 120.91(16)
C27 N28 C24 105.70(13)
N28 C27 N26 114.01(14)
N28 C27 C30 125.42(16)
N26 C27 C30 120.57(15)
O31 C19 C18 122.61(16)
O31 C19 C20 117.75(16)
C18 C19 C20 119.61(16)
C21 C22 C17 119.65(16)
C22 C21 C20 121.06(16)
C19 C20 C21 119.79(17)
C3 C2 C1 120.74(16)
C031 N10 C11 107.86(14)
C031 N10 C13 124.12(15)
C11 N10 C13 128.01(15)
C7 C8 N12 129.53(16)
C7 C8 C031 122.06(16)
N12 C8 C031 108.42(14)
N12 C11 N10 113.96(15)
N12 C11 C14 125.37(16)
N10 C11 C14 120.67(15)
O15 C3 C4 117.79(16)
O15 C3 C2 122.68(15)
C4 C3 C2 119.53(16)
C8 C7 C1 130.55(16)
C6 C1 C2 119.00(16)
C6 C1 C7 123.57(15)
C2 C1 C7 117.42(15)
O16 C031 N10 125.65(16)
O16 C031 C8 130.32(16)
N10 C031 C8 104.02(14)
C11 N12 C8 105.73(14)
C5 C6 C1 119.84(16)
C5 C4 C3 120.06(17)
C6 C5 C4 120.82(17)

loop_
_geom_bond_atom_site_label_1
_geom_bond_atom_site_label_2
_geom_bond_distance
N26 C005 1.365(2)
N26 C27 1.390(2)
N26 C29 1.454(2)
C24 C23 1.346(2)
C24 N28 1.403(2)
C24 C005 1.476(2)
C17 C18 1.394(2)
C17 C22 1.395(2)
C17 C23 1.450(2)
C005 O32 1.227(2)
C18 C19 1.382(2)
N28 C27 1.292(2)
C27 C30 1.478(2)
C19 O31 1.364(2)
C19 C20 1.382(2)
C22 C21 1.377(3)
C21 C20 1.384(3)
C2 C3 1.385(2)
C2 C1 1.397(2)
N10 C031 1.366(2)
N10 C11 1.392(2)
N10 C13 1.455(2)
C8 C7 1.344(2)
C8 N12 1.407(2)
C8 C031 1.476(2)
O15 C3 1.363(2)
C11 N12 1.292(2)
C11 C14 1.480(2)
C3 C4 1.383(2)
C7 C1 1.451(2)
C1 C6 1.395(2)
C031 O16 1.224(2)
C6 C5 1.378(3)
C4 C5 1.382(3)
